data_4063915
loop_
_publ_author_name
'Mikhel, Igor S.'
'Garland, Michael'
'Hopewell, Jonathan'
'Mastroianni, Sergio'
'McMullin, Claire L.'
'Orpen, A. Guy'
'Pringle, Paul G.'

_publ_section_title
;
 Cage Phosphinites: Ligands for Efficient Nickel-Catalyzed Hydrocyanation
 of 3-Pentenenitrile
;
_journal_issue 5
_journal_name_full Organometallics
_journal_page_first 974
_journal_paper_doi 10.1021/om101023e
_journal_volume 30
_journal_year 2011
_chemical_formula_moiety 'C24 H36 Cl2 F6 O8 P2 Pt'
_chemical_formula_sum 'C24 H36 Cl2 F6 O8 P2 Pt'
_chemical_formula_weight 894.46
_chemical_name_systematic
; 
 ? 
;
_space_group_IT_number 2
_symmetry_cell_setting triclinic
_symmetry_space_group_name_Hall '-P 1'
_symmetry_space_group_name_H-M 'P -1'
_atom_sites_solution_hydrogens geom
_atom_sites_solution_primary direct
_atom_sites_solution_secondary difmap
_audit_creation_method SHELXL-97
_cell_angle_alpha 73.038(2)
_cell_angle_beta 80.484(2)
_cell_angle_gamma 81.151(2)
_cell_formula_units_Z 2
_cell_length_a 8.3113(3)
_cell_length_b 12.5839(4)
_cell_length_c 16.0749(5)
_cell_measurement_reflns_used 10592
_cell_measurement_temperature 100(2)
_cell_measurement_theta_max 32.80
_cell_measurement_theta_min 2.43
_cell_volume 1576.02(9)
_computing_cell_refinement 'Apex II (Bruker-AXS, 2007)'
_computing_data_collection 'Apex II (Bruker-AXS, 2007)'
_computing_data_reduction
; 
 SAINT v7.34A (Bruker-AXS, 2007) & XPREP v2005/4 (Bruker-AXS, 2005) 
;
_computing_structure_refinement 'SHELXL-97 (Sheldrick, 1997)'
_computing_structure_solution 'SHELXS-97 (Sheldrick, 1990)'
_diffrn_ambient_temperature 100
_diffrn_detector 'CCD plate'
_diffrn_detector_area_resol_mean 8.366
_diffrn_detector_type 'Bruker-AXS SMART APEX'
_diffrn_measured_fraction_theta_full 0.905
_diffrn_measured_fraction_theta_max 0.905
_diffrn_measurement_details 'frames, 0.3\% width'
_diffrn_measurement_device 'four-circle diffractometer'
_diffrn_measurement_device_type 'Bruker-AXS Kappa'
_diffrn_measurement_method '\w & \f scans'
_diffrn_measurement_specimen_support
; 
glass fibre 
;
_diffrn_radiation_collimation '0.5 mm double pinhole'
_diffrn_radiation_monochromator graphite
_diffrn_radiation_probe x-ray
_diffrn_radiation_type 'Mo K\a'
_diffrn_radiation_wavelength 0.71074
_diffrn_reflns_av_R_equivalents 0.0000
_diffrn_reflns_av_sigmaI/netI 0.0335
_diffrn_reflns_limit_h_max 12
_diffrn_reflns_limit_h_min -11
_diffrn_reflns_limit_k_max 18
_diffrn_reflns_limit_k_min -17
_diffrn_reflns_limit_l_max 24
_diffrn_reflns_limit_l_min 0
_diffrn_reflns_number 10592
_diffrn_reflns_theta_full 32.80
_diffrn_reflns_theta_max 32.80
_diffrn_reflns_theta_min 1.34
_diffrn_source 'sealed X-ray tube'
_diffrn_source_current 40
_diffrn_source_power 2
_diffrn_source_size '0.4 x 8 mm fine focus'
_diffrn_source_target Mo
_diffrn_source_type 'Bruker-AXS KFF Mo 2K 90\% Ceramic'
_diffrn_source_voltage 50
_exptl_absorpt_coefficient_mu 4.802
_exptl_absorpt_correction_T_max 0.748
_exptl_absorpt_correction_T_min 0.487
_exptl_absorpt_correction_type multi-scan
_exptl_absorpt_process_details 'TWINABS 2007/2 (Sheldrick, G.M., 2007)'
_exptl_crystal_colour yellow
_exptl_crystal_density_diffrn 1.885
_exptl_crystal_density_method 'not measured'
_exptl_crystal_description 'cut block'
_exptl_crystal_F_000 880
_exptl_crystal_size_max 0.174
_exptl_crystal_size_mid 0.064
_exptl_crystal_size_min 0.061
_refine_diff_density_max 1.437
_refine_diff_density_min -1.083
_refine_diff_density_rms 0.140
_refine_ls_extinction_method none
_refine_ls_goodness_of_fit_ref 1.085
_refine_ls_hydrogen_treatment constr
_refine_ls_matrix_type full
_refine_ls_number_parameters 400
_refine_ls_number_reflns 10592
_refine_ls_number_restraints 0
_refine_ls_restrained_S_all 1.085
_refine_ls_R_factor_all 0.0387
_refine_ls_R_factor_gt 0.0265
_refine_ls_shift/su_max 0.008
_refine_ls_shift/su_mean 0.000
_refine_ls_structure_factor_coef Fsqd
_refine_ls_weighting_details 'calc w=1/[\s^2^(Fo^2^)+(0.0311P)^2^+0.2173P] where P=(Fo^2^+2Fc^2^)/3'
_refine_ls_weighting_scheme calc
_refine_ls_wR_factor_gt 0.0590
_refine_ls_wR_factor_ref 0.0629
_reflns_number_gt 8472
_reflns_number_total 10592
_reflns_threshold_expression >2sigma(I)
_cod_data_source_file om101023e_si_001.cif
_cod_data_source_block twin5new
_cod_depositor_comments
;
The following automatic conversions were performed:

'_diffrn_radiation_probe' value 'X-ray' changed to 'x-ray' according
to /home/saulius/struct/CIF-dictionaries/cif_core.dic dictionary
named 'cif_core.dic' version 2.4.1 from 2010-06-29.

Automatic conversion script
Id: cif_fix_values 1715 2011-07-08 13:25:40Z adriana 
;
_cod_database_code 4063915

loop_
_symmetry_equiv_pos_as_xyz
'x, y, z'
'-x, -y, -z'

loop_
_atom_site_label
_atom_site_type_symbol
_atom_site_fract_x
_atom_site_fract_y
_atom_site_fract_z
_atom_site_U_iso_or_equiv
_atom_site_adp_type
_atom_site_occupancy
_atom_site_symmetry_multiplicity
_atom_site_calc_flag
_atom_site_refinement_flags
Pt1 Pt 0.0000 1.0000 1.0000 0.01031(3) Uani 1 2 d S
Cl1 Cl 0.22276(8) 1.09460(5) 0.93005(4) 0.01661(11) Uani 1 1 d .
P1 P 0.12832(8) 0.85129(5) 0.94777(4) 0.01106(11) Uani 1 1 d .
F1 F 0.1240(2) 1.03864(15) 0.63290(10) 0.0307(4) Uani 1 1 d .
F2 F 0.0795(2) 0.87008(15) 0.70355(11) 0.0302(4) Uani 1 1 d .
F3 F 0.3254(2) 0.91609(15) 0.67603(11) 0.0285(4) Uani 1 1 d .
O1 O 0.1403(2) 0.66760(14) 0.89414(11) 0.0151(3) Uani 1 1 d .
O2 O 0.2410(2) 0.68769(14) 1.08245(11) 0.0153(3) Uani 1 1 d .
O3 O 0.2464(2) 0.54155(14) 1.01714(12) 0.0163(4) Uani 1 1 d .
O4 O 0.2138(2) 0.89234(13) 0.84743(11) 0.0131(3) Uani 1 1 d .
C1 C -0.1280(3) 0.7654(2) 0.90057(17) 0.0171(5) Uani 1 1 d .
H1A H -0.0980 0.8050 0.8389 0.026 Uiso 1 1 calc R
H1B H -0.2049 0.8150 0.9293 0.026 Uiso 1 1 calc R
H1C H -0.1800 0.6992 0.9039 0.026 Uiso 1 1 calc R
C2 C 0.0250(3) 0.7297(2) 0.94622(16) 0.0140(5) Uani 1 1 d .
C3 C -0.0081(3) 0.65449(19) 1.03851(17) 0.0153(5) Uani 1 1 d .
H3A H -0.0729 0.6988 1.0769 0.018 Uiso 1 1 calc R
H3B H -0.0731 0.5951 1.0381 0.018 Uiso 1 1 calc R
C4 C 0.1516(3) 0.6018(2) 1.07437(16) 0.0157(5) Uani 1 1 d .
C5 C 0.1275(4) 0.5199(2) 1.16415(17) 0.0224(6) Uani 1 1 d .
H5A H 0.0708 0.4587 1.1610 0.034 Uiso 1 1 calc R
H5B H 0.0614 0.5583 1.2055 0.034 Uiso 1 1 calc R
H5C H 0.2346 0.4897 1.1842 0.034 Uiso 1 1 calc R
C6 C 0.3716(3) 0.5403(2) 0.87284(18) 0.0213(6) Uani 1 1 d .
H6A H 0.4725 0.4995 0.8957 0.032 Uiso 1 1 calc R
H6B H 0.3987 0.5873 0.8131 0.032 Uiso 1 1 calc R
H6C H 0.2980 0.4868 0.8721 0.032 Uiso 1 1 calc R
C7 C 0.2874(3) 0.61307(19) 0.93099(16) 0.0140(5) Uani 1 1 d .
C8 C 0.3955(3) 0.69612(19) 0.93875(16) 0.0131(4) Uani 1 1 d .
H8A H 0.4982 0.6554 0.9612 0.016 Uiso 1 1 calc R
H8B H 0.4250 0.7472 0.8801 0.016 Uiso 1 1 calc R
C9 C 0.3065(3) 0.7636(2) 1.00040(15) 0.0140(5) Uani 1 1 d .
C10 C 0.4173(3) 0.8301(2) 1.02634(17) 0.0175(5) Uani 1 1 d .
H10A H 0.3560 0.8645 1.0713 0.026 Uiso 1 1 calc R
H10B H 0.4557 0.8887 0.9748 0.026 Uiso 1 1 calc R
H10C H 0.5118 0.7803 1.0498 0.026 Uiso 1 1 calc R
C11 C 0.1465(3) 0.9856(2) 0.78309(15) 0.0163(5) Uani 1 1 d .
H11A H 0.2048 1.0516 0.7747 0.020 Uiso 1 1 calc R
H11B H 0.0287 1.0048 0.8018 0.020 Uiso 1 1 calc R
C12 C 0.1679(3) 0.9518(2) 0.69902(17) 0.0196(5) Uani 1 1 d .
Pt2 Pt 0.5000 0.5000 0.5000 0.01256(3) Uani 1 2 d S
Cl2 Cl 0.22262(8) 0.51815(5) 0.55105(4) 0.02009(12) Uani 1 1 d .
P2 P 0.50561(8) 0.31192(5) 0.57223(4) 0.01206(12) Uani 1 1 d .
F4 F 0.4321(3) 0.2955(2) 0.36949(13) 0.0569(7) Uani 1 1 d .
F5 F 0.3499(3) 0.1356(2) 0.43671(18) 0.0618(7) Uani 1 1 d .
F6 F 0.1820(3) 0.2689(2) 0.36803(13) 0.0608(7) Uani 1 1 d .
O5 O 0.8241(2) 0.24725(14) 0.59217(11) 0.0141(3) Uani 1 1 d .
O6 O 0.4884(2) 0.16697(14) 0.73551(11) 0.0150(3) Uani 1 1 d .
O7 O 0.7752(2) 0.13067(14) 0.73540(11) 0.0157(3) Uani 1 1 d .
O8 O 0.3625(2) 0.24539(14) 0.56009(11) 0.0161(4) Uani 1 1 d .
C13 C 0.7529(4) 0.2054(2) 0.46849(17) 0.0210(5) Uani 1 1 d .
H13A H 0.7679 0.2807 0.4306 0.031 Uiso 1 1 calc R
H13B H 0.6717 0.1741 0.4474 0.031 Uiso 1 1 calc R
H13C H 0.8577 0.1576 0.4672 0.031 Uiso 1 1 calc R
C14 C 0.6933(3) 0.2109(2) 0.56156(16) 0.0137(5) Uani 1 1 d .
C15 C 0.6579(3) 0.0956(2) 0.62116(17) 0.0160(5) Uani 1 1 d .
H15A H 0.5583 0.0746 0.6064 0.019 Uiso 1 1 calc R
H15B H 0.7510 0.0394 0.6111 0.019 Uiso 1 1 calc R
C16 C 0.6327(3) 0.0950(2) 0.71669(17) 0.0162(5) Uani 1 1 d .
C17 C 0.6122(4) -0.0184(2) 0.77967(19) 0.0235(6) Uani 1 1 d .
H17A H 0.7048 -0.0721 0.7667 0.035 Uiso 1 1 calc R
H17B H 0.5095 -0.0430 0.7735 0.035 Uiso 1 1 calc R
H17C H 0.6088 -0.0140 0.8398 0.035 Uiso 1 1 calc R
C18 C 0.9597(3) 0.2671(2) 0.70327(17) 0.0175(5) Uani 1 1 d .
H18A H 1.0507 0.2152 0.6860 0.026 Uiso 1 1 calc R
H18B H 0.9527 0.2591 0.7662 0.026 Uiso 1 1 calc R
H18C H 0.9786 0.3439 0.6704 0.026 Uiso 1 1 calc R
C19 C 0.8015(3) 0.2411(2) 0.68361(15) 0.0138(4) Uani 1 1 d .
C20 C 0.6547(3) 0.32014(19) 0.70670(16) 0.0139(4) Uani 1 1 d .
H20A H 0.6678 0.3971 0.6695 0.017 Uiso 1 1 calc R
H20B H 0.6495 0.3201 0.7687 0.017 Uiso 1 1 calc R
C21 C 0.4950(3) 0.28485(19) 0.69302(15) 0.0127(4) Uani 1 1 d .
C22 C 0.3454(3) 0.3439(2) 0.73633(16) 0.0175(5) Uani 1 1 d .
H22A H 0.2454 0.3237 0.7228 0.026 Uiso 1 1 calc R
H22B H 0.3479 0.4250 0.7141 0.026 Uiso 1 1 calc R
H22C H 0.3467 0.3211 0.8000 0.026 Uiso 1 1 calc R
C23 C 0.2459(3) 0.2847(2) 0.49857(17) 0.0200(5) Uani 1 1 d .
H23A H 0.2304 0.3675 0.4814 0.024 Uiso 1 1 calc R
H23B H 0.1388 0.2577 0.5263 0.024 Uiso 1 1 calc R
C24 C 0.3032(4) 0.2443(3) 0.4187(2) 0.0356(8) Uani 1 1 d .

loop_
_atom_site_aniso_label
_atom_site_aniso_U_11
_atom_site_aniso_U_22
_atom_site_aniso_U_33
_atom_site_aniso_U_23
_atom_site_aniso_U_13
_atom_site_aniso_U_12
Pt1 0.01034(7) 0.01020(5) 0.01146(6) -0.00484(4) 0.00021(5) -0.00241(4)
Cl1 0.0160(3) 0.0159(2) 0.0197(3) -0.0088(2) 0.0044(2) -0.0068(2)
P1 0.0108(3) 0.0110(2) 0.0124(3) -0.0049(2) -0.0012(2) -0.0014(2)
F1 0.0449(11) 0.0311(9) 0.0140(7) -0.0043(7) -0.0078(7) 0.0022(8)
F2 0.0377(11) 0.0389(10) 0.0218(8) -0.0155(7) 0.0005(8) -0.0187(8)
F3 0.0216(9) 0.0442(10) 0.0236(8) -0.0199(8) -0.0007(7) 0.0026(8)
O1 0.0132(9) 0.0173(8) 0.0178(8) -0.0101(7) -0.0034(7) 0.0015(7)
O2 0.0180(10) 0.0149(8) 0.0131(8) -0.0021(6) -0.0017(7) -0.0056(7)
O3 0.0170(9) 0.0119(7) 0.0194(9) -0.0051(7) -0.0007(7) 0.0003(7)
O4 0.0127(9) 0.0142(7) 0.0120(8) -0.0048(6) -0.0002(6) 0.0004(6)
C1 0.0138(13) 0.0194(11) 0.0209(12) -0.0084(10) -0.0041(10) -0.0027(10)
C2 0.0112(12) 0.0148(10) 0.0177(11) -0.0077(9) -0.0012(9) -0.0006(9)
C3 0.0119(12) 0.0124(10) 0.0228(12) -0.0071(9) 0.0009(10) -0.0032(9)
C4 0.0177(13) 0.0139(10) 0.0165(11) -0.0057(9) 0.0000(10) -0.0044(9)
C5 0.0313(16) 0.0157(11) 0.0177(12) -0.0021(10) 0.0011(11) -0.0043(11)
C6 0.0224(15) 0.0172(11) 0.0244(13) -0.0099(10) 0.0002(11) 0.0026(10)
C7 0.0142(12) 0.0123(10) 0.0160(11) -0.0051(8) -0.0023(9) 0.0003(9)
C8 0.0103(12) 0.0144(10) 0.0147(11) -0.0048(9) -0.0021(9) 0.0000(9)
C9 0.0149(12) 0.0154(10) 0.0125(10) -0.0038(8) -0.0030(9) -0.0028(9)
C10 0.0145(13) 0.0184(11) 0.0221(12) -0.0064(10) -0.0046(10) -0.0046(9)
C11 0.0200(13) 0.0165(11) 0.0112(10) -0.0041(9) -0.0015(9) 0.0014(9)
C12 0.0211(14) 0.0240(12) 0.0147(11) -0.0077(10) -0.0016(10) -0.0016(11)
Pt2 0.01235(7) 0.01207(6) 0.01239(6) -0.00173(4) -0.00146(5) -0.00206(5)
Cl2 0.0137(3) 0.0176(3) 0.0250(3) -0.0015(2) 0.0013(2) -0.0024(2)
P2 0.0125(3) 0.0125(3) 0.0116(3) -0.0031(2) -0.0017(2) -0.0027(2)
F4 0.0307(12) 0.113(2) 0.0196(9) -0.0071(11) 0.0028(9) -0.0126(13)
F5 0.0642(16) 0.0621(15) 0.0829(18) -0.0582(14) -0.0135(14) 0.0000(13)
F6 0.0412(13) 0.123(2) 0.0326(11) -0.0385(13) -0.0162(10) -0.0080(14)
O5 0.0117(9) 0.0172(8) 0.0140(8) -0.0046(6) -0.0010(7) -0.0037(7)
O6 0.0138(9) 0.0140(8) 0.0153(8) -0.0004(6) -0.0017(7) -0.0036(7)
O7 0.0120(9) 0.0154(8) 0.0188(8) -0.0003(7) -0.0045(7) -0.0050(7)
O8 0.0160(9) 0.0169(8) 0.0175(8) -0.0038(7) -0.0076(7) -0.0038(7)
C13 0.0245(15) 0.0243(13) 0.0161(12) -0.0108(10) 0.0004(11) -0.0016(11)
C14 0.0135(12) 0.0139(10) 0.0145(11) -0.0044(9) -0.0014(9) -0.0031(9)
C15 0.0168(13) 0.0123(10) 0.0205(12) -0.0065(9) -0.0040(10) -0.0010(9)
C16 0.0121(12) 0.0147(10) 0.0214(12) -0.0027(9) -0.0039(10) -0.0034(9)
C17 0.0207(14) 0.0174(12) 0.0287(14) 0.0024(10) -0.0059(11) -0.0051(10)
C18 0.0168(13) 0.0180(11) 0.0195(12) -0.0054(9) -0.0034(10) -0.0053(10)
C19 0.0141(12) 0.0156(10) 0.0125(10) -0.0037(8) -0.0019(9) -0.0039(9)
C20 0.0128(12) 0.0150(10) 0.0151(11) -0.0051(9) -0.0018(9) -0.0027(9)
C21 0.0130(12) 0.0132(10) 0.0113(10) -0.0023(8) -0.0007(9) -0.0028(9)
C22 0.0165(13) 0.0206(11) 0.0155(11) -0.0059(9) -0.0001(10) -0.0021(10)
C23 0.0170(13) 0.0264(13) 0.0196(12) -0.0078(10) -0.0075(10) -0.0030(10)
C24 0.0258(18) 0.062(2) 0.0273(16) -0.0220(16) -0.0060(13) -0.0066(16)

loop_
_atom_type_symbol
_atom_type_description
_atom_type_scat_dispersion_real
_atom_type_scat_dispersion_imag
_atom_type_scat_source
C C 0.0033 0.0016 'International Tables Vol C Tables 4.2.6.8 and 6.1.1.4'
H H 0.0000 0.0000 'International Tables Vol C Tables 4.2.6.8 and 6.1.1.4'
O O 0.0106 0.0060 'International Tables Vol C Tables 4.2.6.8 and 6.1.1.4'
F F 0.0171 0.0103 'International Tables Vol C Tables 4.2.6.8 and 6.1.1.4'
P P 0.1023 0.0942 'International Tables Vol C Tables 4.2.6.8 and 6.1.1.4'
Cl Cl 0.1484 0.1585 'International Tables Vol C Tables 4.2.6.8 and 6.1.1.4'
Pt Pt -1.7033 8.3905 'International Tables Vol C Tables 4.2.6.8 and 6.1.1.4'

loop_
_geom_angle_atom_site_label_1
_geom_angle_atom_site_label_2
_geom_angle_atom_site_label_3
_geom_angle
_geom_angle_site_symmetry_1
_geom_angle_site_symmetry_3
Cl1 Pt1 Cl1 180.00(3) 2_577 .
Cl1 Pt1 P1 87.64(2) 2_577 2_577
Cl1 Pt1 P1 92.37(2) . 2_577
Cl1 Pt1 P1 92.36(2) 2_577 .
Cl1 Pt1 P1 87.63(2) . .
P1 Pt1 P1 180.0 2_577 .
O4 P1 C9 100.17(10) . .
O4 P1 C2 102.43(10) . .
C9 P1 C2 94.94(11) . .
O4 P1 Pt1 111.90(6) . .
C9 P1 Pt1 118.75(8) . .
C2 P1 Pt1 124.70(8) . .
C7 O1 C2 116.17(17) . .
C4 O2 C9 116.21(18) . .
C4 O3 C7 111.93(17) . .
C11 O4 P1 123.61(15) . .
C2 C1 H1A 109.5 . .
C2 C1 H1B 109.5 . .
H1A C1 H1B 109.5 . .
C2 C1 H1C 109.5 . .
H1A C1 H1C 109.5 . .
H1B C1 H1C 109.5 . .
O1 C2 C1 106.30(19) . .
O1 C2 C3 108.70(18) . .
C1 C2 C3 112.5(2) . .
O1 C2 P1 106.30(16) . .
C1 C2 P1 112.69(17) . .
C3 C2 P1 109.99(16) . .
C4 C3 C2 110.6(2) . .
C4 C3 H3A 109.5 . .
C2 C3 H3A 109.5 . .
C4 C3 H3B 109.5 . .
C2 C3 H3B 109.5 . .
H3A C3 H3B 108.1 . .
O3 C4 O2 110.6(2) . .
O3 C4 C5 107.01(19) . .
O2 C4 C5 106.9(2) . .
O3 C4 C3 109.1(2) . .
O2 C4 C3 109.88(19) . .
C5 C4 C3 113.3(2) . .
C4 C5 H5A 109.5 . .
C4 C5 H5B 109.5 . .
H5A C5 H5B 109.5 . .
C4 C5 H5C 109.5 . .
H5A C5 H5C 109.5 . .
H5B C5 H5C 109.5 . .
C7 C6 H6A 109.5 . .
C7 C6 H6B 109.5 . .
H6A C6 H6B 109.5 . .
C7 C6 H6C 109.5 . .
H6A C6 H6C 109.5 . .
H6B C6 H6C 109.5 . .
O3 C7 O1 109.9(2) . .
O3 C7 C6 107.97(19) . .
O1 C7 C6 105.8(2) . .
O3 C7 C8 107.75(19) . .
O1 C7 C8 112.20(19) . .
C6 C7 C8 113.1(2) . .
C9 C8 C7 110.5(2) . .
C9 C8 H8A 109.6 . .
C7 C8 H8A 109.6 . .
C9 C8 H8B 109.6 . .
C7 C8 H8B 109.6 . .
H8A C8 H8B 108.1 . .
O2 C9 C10 105.39(19) . .
O2 C9 C8 109.41(19) . .
C10 C9 C8 113.4(2) . .
O2 C9 P1 107.58(16) . .
C10 C9 P1 113.52(17) . .
C8 C9 P1 107.34(16) . .
C9 C10 H10A 109.5 . .
C9 C10 H10B 109.5 . .
H10A C10 H10B 109.5 . .
C9 C10 H10C 109.5 . .
H10A C10 H10C 109.5 . .
H10B C10 H10C 109.5 . .
O4 C11 C12 106.93(19) . .
O4 C11 H11A 110.3 . .
C12 C11 H11A 110.3 . .
O4 C11 H11B 110.3 . .
C12 C11 H11B 110.3 . .
H11A C11 H11B 108.6 . .
F2 C12 F1 107.4(2) . .
F2 C12 F3 106.9(2) . .
F1 C12 F3 106.7(2) . .
F2 C12 C11 113.2(2) . .
F1 C12 C11 110.7(2) . .
F3 C12 C11 111.6(2) . .
P2 Pt2 P2 180.0 . 2_666
P2 Pt2 Cl2 87.64(2) . .
P2 Pt2 Cl2 92.36(2) 2_666 .
P2 Pt2 Cl2 92.36(2) . 2_666
P2 Pt2 Cl2 87.64(2) 2_666 2_666
Cl2 Pt2 Cl2 179.998(1) . 2_666
O8 P2 C21 104.36(10) . .
O8 P2 C14 101.93(10) . .
C21 P2 C14 94.98(11) . .
O8 P2 Pt2 117.82(7) . .
C21 P2 Pt2 112.27(8) . .
C14 P2 Pt2 121.99(8) . .
C19 O5 C14 115.52(18) . .
C16 O6 C21 115.56(18) . .
C19 O7 C16 111.90(18) . .
C23 O8 P2 127.25(16) . .
C14 C13 H13A 109.5 . .
C14 C13 H13B 109.5 . .
H13A C13 H13B 109.5 . .
C14 C13 H13C 109.5 . .
H13A C13 H13C 109.5 . .
H13B C13 H13C 109.5 . .
O5 C14 C13 107.1(2) . .
O5 C14 C15 108.64(19) . .
C13 C14 C15 110.7(2) . .
O5 C14 P2 107.56(15) . .
C13 C14 P2 114.21(18) . .
C15 C14 P2 108.42(17) . .
C16 C15 C14 111.05(19) . .
C16 C15 H15A 109.4 . .
C14 C15 H15A 109.4 . .
C16 C15 H15B 109.4 . .
C14 C15 H15B 109.4 . .
H15A C15 H15B 108.0 . .
O7 C16 O6 110.54(19) . .
O7 C16 C17 106.5(2) . .
O6 C16 C17 106.4(2) . .
O7 C16 C15 108.4(2) . .
O6 C16 C15 110.8(2) . .
C17 C16 C15 114.0(2) . .
C16 C17 H17A 109.5 . .
C16 C17 H17B 109.5 . .
H17A C17 H17B 109.5 . .
C16 C17 H17C 109.5 . .
H17A C17 H17C 109.5 . .
H17B C17 H17C 109.5 . .
C19 C18 H18A 109.5 . .
C19 C18 H18B 109.5 . .
H18A C18 H18B 109.5 . .
C19 C18 H18C 109.5 . .
H18A C18 H18C 109.5 . .
H18B C18 H18C 109.5 . .
O7 C19 O5 110.68(18) . .
O7 C19 C18 107.64(19) . .
O5 C19 C18 106.5(2) . .
O7 C19 C20 108.0(2) . .
O5 C19 C20 111.41(19) . .
C18 C19 C20 112.6(2) . .
C19 C20 C21 110.86(19) . .
C19 C20 H20A 109.5 . .
C21 C20 H20A 109.5 . .
C19 C20 H20B 109.5 . .
C21 C20 H20B 109.5 . .
H20A C20 H20B 108.1 . .
O6 C21 C22 105.33(19) . .
O6 C21 C20 109.70(19) . .
C22 C21 C20 111.53(19) . .
O6 C21 P2 110.09(15) . .
C22 C21 P2 115.24(17) . .
C20 C21 P2 104.97(16) . .
C21 C22 H22A 109.5 . .
C21 C22 H22B 109.5 . .
H22A C22 H22B 109.5 . .
C21 C22 H22C 109.5 . .
H22A C22 H22C 109.5 . .
H22B C22 H22C 109.5 . .
O8 C23 C24 110.7(2) . .
O8 C23 H23A 109.5 . .
C24 C23 H23A 109.5 . .
O8 C23 H23B 109.5 . .
C24 C23 H23B 109.5 . .
H23A C23 H23B 108.1 . .
F5 C24 F6 108.7(3) . .
F5 C24 F4 106.6(3) . .
F6 C24 F4 106.8(3) . .
F5 C24 C23 113.4(3) . .
F6 C24 C23 109.3(3) . .
F4 C24 C23 111.7(3) . .

loop_
_geom_bond_atom_site_label_1
_geom_bond_atom_site_label_2
_geom_bond_distance
_geom_bond_site_symmetry_2
Pt1 Cl1 2.3061(6) 2_577
Pt1 Cl1 2.3061(6) .
Pt1 P1 2.3131(6) 2_577
Pt1 P1 2.3131(6) .
P1 O4 1.6190(18) .
P1 C9 1.869(2) .
P1 C2 1.875(2) .
F1 C12 1.336(3) .
F2 C12 1.331(3) .
F3 C12 1.345(3) .
O1 C7 1.436(3) .
O1 C2 1.454(3) .
O2 C4 1.448(3) .
O2 C9 1.461(3) .
O3 C4 1.423(3) .
O3 C7 1.434(3) .
O4 C11 1.429(3) .
C1 C2 1.516(3) .
C1 H1A 0.9800 .
C1 H1B 0.9800 .
C1 H1C 0.9800 .
C2 C3 1.516(3) .
C3 C4 1.514(3) .
C3 H3A 0.9900 .
C3 H3B 0.9900 .
C4 C5 1.512(3) .
C5 H5A 0.9800 .
C5 H5B 0.9800 .
C5 H5C 0.9800 .
C6 C7 1.513(3) .
C6 H6A 0.9800 .
C6 H6B 0.9800 .
C6 H6C 0.9800 .
C7 C8 1.522(3) .
C8 C9 1.518(3) .
C8 H8A 0.9900 .
C8 H8B 0.9900 .
C9 C10 1.514(3) .
C10 H10A 0.9800 .
C10 H10B 0.9800 .
C10 H10C 0.9800 .
C11 C12 1.508(3) .
C11 H11A 0.9900 .
C11 H11B 0.9900 .
Pt2 P2 2.3092(6) .
Pt2 P2 2.3093(6) 2_666
Pt2 Cl2 2.3157(6) .
Pt2 Cl2 2.3157(6) 2_666
P2 O8 1.6220(18) .
P2 C21 1.860(2) .
P2 C14 1.873(3) .
F4 C24 1.350(4) .
F5 C24 1.323(4) .
F6 C24 1.342(4) .
O5 C19 1.432(3) .
O5 C14 1.447(3) .
O6 C16 1.434(3) .
O6 C21 1.446(3) .
O7 C19 1.425(3) .
O7 C16 1.434(3) .
O8 C23 1.431(3) .
C13 C14 1.515(3) .
C13 H13A 0.9800 .
C13 H13B 0.9800 .
C13 H13C 0.9800 .
C14 C15 1.529(3) .
C15 C16 1.513(4) .
C15 H15A 0.9900 .
C15 H15B 0.9900 .
C16 C17 1.505(3) .
C17 H17A 0.9800 .
C17 H17B 0.9800 .
C17 H17C 0.9800 .
C18 C19 1.505(3) .
C18 H18A 0.9800 .
C18 H18B 0.9800 .
C18 H18C 0.9800 .
C19 C20 1.519(3) .
C20 C21 1.531(3) .
C20 H20A 0.9900 .
C20 H20B 0.9900 .
C21 C22 1.521(3) .
C22 H22A 0.9800 .
C22 H22B 0.9800 .
C22 H22C 0.9800 .
C23 C24 1.496(4) .
C23 H23A 0.9900 .
C23 H23B 0.9900 .

loop_
_geom_torsion_atom_site_label_1
_geom_torsion_atom_site_label_2
_geom_torsion_atom_site_label_3
_geom_torsion_atom_site_label_4
_geom_torsion
_geom_torsion_site_symmetry_1
Cl1 Pt1 P1 O4 138.90(7) 2_577
Cl1 Pt1 P1 O4 -41.10(7) .
Cl1 Pt1 P1 C9 -105.15(9) 2_577
Cl1 Pt1 P1 C9 74.85(9) .
Cl1 Pt1 P1 C2 14.81(10) 2_577
Cl1 Pt1 P1 C2 -165.19(10) .
C9 P1 O4 C11 -162.20(18) .
C2 P1 O4 C11 100.38(19) .
Pt1 P1 O4 C11 -35.42(19) .
C7 O1 C2 C1 -172.4(2) .
C7 O1 C2 C3 -51.0(3) .
C7 O1 C2 P1 67.3(2) .
O4 P1 C2 O1 41.68(16) .
C9 P1 C2 O1 -59.89(16) .
Pt1 P1 C2 O1 169.79(10) .
O4 P1 C2 C1 -74.38(19) .
C9 P1 C2 C1 -175.95(18) .
Pt1 P1 C2 C1 53.7(2) .
O4 P1 C2 C3 159.18(16) .
C9 P1 C2 C3 57.61(18) .
Pt1 P1 C2 C3 -72.71(18) .
O1 C2 C3 C4 50.7(2) .
C1 C2 C3 C4 168.20(19) .
P1 C2 C3 C4 -65.3(2) .
C7 O3 C4 O2 -59.6(3) .
C7 O3 C4 C5 -175.7(2) .
C7 O3 C4 C3 61.4(2) .
C9 O2 C4 O3 52.1(3) .
C9 O2 C4 C5 168.2(2) .
C9 O2 C4 C3 -68.5(3) .
C2 C3 C4 O3 -57.2(2) .
C2 C3 C4 O2 64.2(2) .
C2 C3 C4 C5 -176.3(2) .
C4 O3 C7 O1 -59.0(2) .
C4 O3 C7 C6 -174.0(2) .
C4 O3 C7 C8 63.5(2) .
C2 O1 C7 O3 54.7(2) .
C2 O1 C7 C6 171.0(2) .
C2 O1 C7 C8 -65.2(3) .
O3 C7 C8 C9 -58.7(2) .
O1 C7 C8 C9 62.4(3) .
C6 C7 C8 C9 -177.9(2) .
C4 O2 C9 C10 -170.35(19) .
C4 O2 C9 C8 -48.1(3) .
C4 O2 C9 P1 68.2(2) .
C7 C8 C9 O2 50.5(2) .
C7 C8 C9 C10 167.9(2) .
C7 C8 C9 P1 -65.9(2) .
O4 P1 C9 O2 -159.61(14) .
C2 P1 C9 O2 -56.01(16) .
Pt1 P1 C9 O2 78.35(15) .
O4 P1 C9 C10 84.19(19) .
C2 P1 C9 C10 -172.21(19) .
Pt1 P1 C9 C10 -37.9(2) .
O4 P1 C9 C8 -41.95(18) .
C2 P1 C9 C8 61.64(18) .
Pt1 P1 C9 C8 -164.00(13) .
P1 O4 C11 C12 -138.25(18) .
O4 C11 C12 F2 66.0(3) .
O4 C11 C12 F1 -173.3(2) .
O4 C11 C12 F3 -54.7(3) .
Cl2 Pt2 P2 O8 46.79(8) .
Cl2 Pt2 P2 O8 -133.21(8) 2_666
Cl2 Pt2 P2 C21 -74.48(9) .
Cl2 Pt2 P2 C21 105.52(9) 2_666
Cl2 Pt2 P2 C14 174.03(9) .
Cl2 Pt2 P2 C14 -5.97(9) 2_666
C21 P2 O8 C23 136.0(2) .
C14 P2 O8 C23 -125.6(2) .
Pt2 P2 O8 C23 10.8(2) .
C19 O5 C14 C13 -170.69(19) .
C19 O5 C14 C15 -51.0(2) .
C19 O5 C14 P2 66.1(2) .
O8 P2 C14 O5 -166.24(15) .
C21 P2 C14 O5 -60.41(17) .
Pt2 P2 C14 O5 59.79(17) .
O8 P2 C14 C13 75.0(2) .
C21 P2 C14 C13 -179.12(19) .
Pt2 P2 C14 C13 -58.9(2) .
O8 P2 C14 C15 -48.94(18) .
C21 P2 C14 C15 56.90(18) .
Pt2 P2 C14 C15 177.09(12) .
O5 C14 C15 C16 50.9(3) .
C13 C14 C15 C16 168.2(2) .
P2 C14 C15 C16 -65.8(2) .
C19 O7 C16 O6 -60.8(2) .
C19 O7 C16 C17 -176.0(2) .
C19 O7 C16 C15 60.8(2) .
C21 O6 C16 O7 54.3(3) .
C21 O6 C16 C17 169.5(2) .
C21 O6 C16 C15 -66.0(3) .
C14 C15 C16 O7 -56.4(3) .
C14 C15 C16 O6 65.1(3) .
C14 C15 C16 C17 -174.9(2) .
C16 O7 C19 O5 -59.9(3) .
C16 O7 C19 C18 -175.9(2) .
C16 O7 C19 C20 62.3(2) .
C14 O5 C19 O7 55.7(3) .
C14 O5 C19 C18 172.38(18) .
C14 O5 C19 C20 -64.5(2) .
O7 C19 C20 C21 -56.5(2) .
O5 C19 C20 C21 65.2(2) .
C18 C19 C20 C21 -175.2(2) .
C16 O6 C21 C22 -169.32(19) .
C16 O6 C21 C20 -49.2(2) .
C16 O6 C21 P2 65.9(2) .
C19 C20 C21 O6 49.6(2) .
C19 C20 C21 C22 165.9(2) .
C19 C20 C21 P2 -68.6(2) .
O8 P2 C21 O6 47.70(18) .
C14 P2 C21 O6 -55.98(18) .
Pt2 P2 C21 O6 176.41(13) .
O8 P2 C21 C22 -71.23(19) .
C14 P2 C21 C22 -174.90(18) .
Pt2 P2 C21 C22 57.48(19) .
O8 P2 C21 C20 165.68(14) .
C14 P2 C21 C20 62.00(16) .
Pt2 P2 C21 C20 -65.61(16) .
P2 O8 C23 C24 96.4(3) .
O8 C23 C24 F5 49.8(4) .
O8 C23 C24 F6 171.3(3) .
O8 C23 C24 F4 -70.7(3) .
